data_4327344
loop_
_publ_author_name
'Albert Figuerola'
'Joan Ribas'
'David Casanova'
'Miguel Maestro'
'Santiago Alvarez'
'Carmen Diaz'

_publ_section_title
;
 Magnetism of Cyano-Bridged Ln3+-M3+ Complexes. Part II: One-Dimensional
 Complexes (Ln3+ = Eu, Tb, Dy, Ho, Er, Tm; M3+ = Fe or Co) with bpy as
 Blocking Ligand
;
_journal_name_full 'Inorganic Chemistry'
_journal_page_first 6949
_journal_page_last 6958
_journal_paper_doi 10.1021/ic050650+
_journal_volume 44
_journal_year 2005
_chemical_formula_moiety 'C32 H30 Er2 Fe2 N16 O8, 4 (H2 O), 3 (C10 H8 N2)'
_chemical_formula_sum 'C62 H72 Er2 Fe2 N22 O16'
_chemical_formula_weight 1827.64
_chemical_name_systematic
; 
 ? 
;
_space_group_IT_number 2
_symmetry_cell_setting triclinic
_symmetry_space_group_name_Hall '-P 1'
_symmetry_space_group_name_H-M 'P -1'
_atom_sites_solution_hydrogens geom
_atom_sites_solution_primary direct
_atom_sites_solution_secondary difmap
_audit_creation_method SHELXL-97
_cell_angle_alpha 83.2050(10)
_cell_angle_beta 84.2220(10)
_cell_angle_gamma 63.9970(10)
_cell_formula_units_Z 1
_cell_length_a 9.7267(6)
_cell_length_b 10.5917(6)
_cell_length_c 19.7480(12)
_cell_measurement_temperature 173(2)
_cell_volume 1812.97(19)
_computing_cell_refinement 'Bruker SAINT'
_computing_data_collection 'Bruker SMART'
_computing_data_reduction 'Bruker SHELXTL'
_computing_molecular_graphics 'Bruker SHELXTL'
_computing_publication_material 'Bruker SHELXTL'
_computing_structure_refinement 'SHELXL-97 (Sheldrick, 1997)'
_computing_structure_solution 'SHELXS-97 (Sheldrick, 1990)'
_diffrn_ambient_temperature 173(2)
_diffrn_measured_fraction_theta_full 0.989
_diffrn_measured_fraction_theta_max 0.989
_diffrn_measurement_device_type 'CCD area detector'
_diffrn_measurement_method 'phi and omega scans'
_diffrn_radiation_monochromator graphite
_diffrn_radiation_source 'fine-focus sealed tube'
_diffrn_radiation_type MoK\a
_diffrn_radiation_wavelength 0.71073
_diffrn_reflns_av_R_equivalents 0.0303
_diffrn_reflns_av_sigmaI/netI 0.0455
_diffrn_reflns_limit_h_max 11
_diffrn_reflns_limit_h_min -12
_diffrn_reflns_limit_k_max 13
_diffrn_reflns_limit_k_min -12
_diffrn_reflns_limit_l_max 24
_diffrn_reflns_limit_l_min -16
_diffrn_reflns_number 11302
_diffrn_reflns_theta_full 26.37
_diffrn_reflns_theta_max 26.37
_diffrn_reflns_theta_min 2.08
_exptl_absorpt_coefficient_mu 2.763
_exptl_absorpt_correction_T_max 0.8518
_exptl_absorpt_correction_T_min 0.3388
_exptl_absorpt_correction_type Semi-empirical
_exptl_absorpt_process_details SADABS
_exptl_crystal_colour Orange
_exptl_crystal_density_diffrn 1.674
_exptl_crystal_description Needle
_exptl_crystal_F_000 914
_exptl_crystal_size_max 0.50
_exptl_crystal_size_mid 0.16
_exptl_crystal_size_min 0.06
_refine_diff_density_max 1.070
_refine_diff_density_min -1.227
_refine_diff_density_rms 0.209
_refine_ls_extinction_method none
_refine_ls_goodness_of_fit_ref 1.126
_refine_ls_hydrogen_treatment mixed
_refine_ls_matrix_type full
_refine_ls_number_parameters 508
_refine_ls_number_reflns 7346
_refine_ls_number_restraints 0
_refine_ls_restrained_S_all 1.126
_refine_ls_R_factor_all 0.0434
_refine_ls_R_factor_gt 0.0328
_refine_ls_shift/su_max 0.001
_refine_ls_shift/su_mean 0.000
_refine_ls_structure_factor_coef Fsqd
_refine_ls_weighting_details 'calc w=1/[\s^2^(Fo^2^)+(0.0695P)^2^+0.0000P] where P=(Fo^2^+2Fc^2^)/3'
_refine_ls_weighting_scheme calc
_refine_ls_wR_factor_gt 0.0846
_refine_ls_wR_factor_ref 0.1103
_reflns_number_gt 6330
_reflns_number_total 7346
_reflns_threshold_expression >2sigma(I)
_cod_data_source_file ic0506502Bsi20050427_121801_05.cif
_cod_data_source_block complex5
_cod_original_cell_volume 1812.98(19)
_cod_database_code 4327344

loop_
_symmetry_equiv_pos_as_xyz
'x, y, z'
'-x, -y, -z'

loop_
_atom_site_label
_atom_site_type_symbol
_atom_site_fract_x
_atom_site_fract_y
_atom_site_fract_z
_atom_site_U_iso_or_equiv
_atom_site_adp_type
_atom_site_occupancy
_atom_site_symmetry_multiplicity
_atom_site_calc_flag
_atom_site_refinement_flags
_atom_site_disorder_assembly
_atom_site_disorder_group
Er1 Er 0.78410(2) 0.59020(2) 0.745078(11) 0.01188(9) Uani 1 1 d . . .
Fe1 Fe 1.22924(8) 0.04284(7) 0.72700(4) 0.01260(16) Uani 1 1 d . . .
O1 O 0.6391(4) 0.4668(4) 0.73317(19) 0.0172(7) Uani 1 1 d . . .
H1A H 0.707(7) 0.359(7) 0.725(3) 0.026 Uiso 1 1 d . . .
H1B H 0.561(7) 0.522(7) 0.703(3) 0.026 Uiso 1 1 d . . .
O2 O 0.7882(4) 0.5731(4) 0.62634(19) 0.0212(8) Uani 1 1 d . . .
H2A H 0.788(7) 0.491(7) 0.613(3) 0.032 Uiso 1 1 d . . .
H2B H 0.698(7) 0.676(7) 0.599(3) 0.032 Uiso 1 1 d . . .
O3 O 0.8182(4) 0.7827(4) 0.68405(19) 0.0198(8) Uani 1 1 d . . .
O4 O 0.7606(5) 0.4866(4) 0.85269(19) 0.0279(9) Uani 1 1 d . . .
N1 N 0.7427(5) 0.7578(5) 0.8342(2) 0.0208(10) Uani 1 1 d . . .
N2 N 1.0228(5) 0.5868(4) 0.7822(2) 0.0159(9) Uani 1 1 d . . .
N3 N 0.9711(5) 0.3475(4) 0.7315(2) 0.0168(9) Uani 1 1 d . . .
N4 N 1.3004(6) 0.0769(5) 0.5713(3) 0.0278(11) Uani 1 1 d . . .
N5 N 0.9995(5) -0.0814(5) 0.7106(2) 0.0222(10) Uani 1 1 d . . .
N6 N 1.1721(6) 0.0028(6) 0.8840(3) 0.0361(13) Uani 1 1 d . . .
N7 N 1.4633(6) 0.1592(6) 0.7441(3) 0.0328(12) Uani 1 1 d . . .
N8 N 0.5234(5) 0.7628(4) 0.7278(2) 0.0170(9) Uani 1 1 d . . .
N9 N 0.7428(5) 0.3510(5) 0.5889(2) 0.0185(9) Uani 1 1 d . . .
N10 N 0.4559(5) 0.5482(5) 0.6164(2) 0.0240(10) Uani 1 1 d . . .
C1 C 0.6059(7) 0.8360(6) 0.8610(3) 0.0249(12) Uani 1 1 d . . .
H1C H 0.5211 0.8264 0.8463 0.030 Uiso 1 1 calc R . .
C2 C 0.5762(8) 0.9321(6) 0.9095(3) 0.0312(14) Uani 1 1 d . . .
H2C H 0.4749 0.9879 0.9264 0.037 Uiso 1 1 calc R . .
C3 C 0.7011(9) 0.9420(7) 0.9316(3) 0.0372(16) Uani 1 1 d . . .
H3C H 0.6876 1.0039 0.9654 0.045 Uiso 1 1 calc R . .
C4 C 0.8428(8) 0.8628(7) 0.9047(3) 0.0330(15) Uani 1 1 d . . .
H4C H 0.9285 0.8721 0.9185 0.040 Uiso 1 1 calc R . .
C5 C 0.8650(6) 0.7669(5) 0.8564(3) 0.0195(11) Uani 1 1 d . . .
C6 C 1.0184(6) 0.6742(5) 0.8278(3) 0.0183(11) Uani 1 1 d . . .
C7 C 1.1510(7) 0.6774(6) 0.8477(3) 0.0281(13) Uani 1 1 d . . .
H7A H 1.1443 0.7396 0.8801 0.034 Uiso 1 1 calc R . .
C8 C 1.2922(7) 0.5883(7) 0.8194(3) 0.0301(14) Uani 1 1 d . . .
H8A H 1.3837 0.5890 0.8318 0.036 Uiso 1 1 calc R . .
C9 C 1.2975(6) 0.4986(6) 0.7729(3) 0.0269(13) Uani 1 1 d . . .
H9A H 1.3926 0.4356 0.7531 0.032 Uiso 1 1 calc R . .
C10 C 1.1601(6) 0.5025(6) 0.7557(3) 0.0198(11) Uani 1 1 d . . .
H10A H 1.1645 0.4414 0.7231 0.024 Uiso 1 1 calc R . .
C11 C 1.0635(6) 0.2318(5) 0.7287(3) 0.0157(10) Uani 1 1 d . . .
C12 C 1.2683(6) 0.0668(5) 0.6287(3) 0.0171(11) Uani 1 1 d . . .
C13 C 1.0871(6) -0.0369(5) 0.7160(3) 0.0146(10) Uani 1 1 d . . .
C14 C 1.1959(6) 0.0168(6) 0.8253(3) 0.0203(11) Uani 1 1 d . . .
C15 C 1.3731(6) 0.1190(5) 0.7384(3) 0.0191(11) Uani 1 1 d . . .
C16 C 1.4076(6) -0.1370(5) 0.7265(3) 0.0151(10) Uani 1 1 d . . .
C17 C 0.8875(6) 0.2473(6) 0.5814(3) 0.0216(11) Uani 1 1 d . . .
H17A H 0.9712 0.2682 0.5864 0.026 Uiso 1 1 calc R . .
C18 C 0.9174(6) 0.1153(6) 0.5672(3) 0.0229(12) Uani 1 1 d . . .
H18A H 1.0204 0.0467 0.5616 0.028 Uiso 1 1 calc R . .
C19 C 0.7999(7) 0.0805(6) 0.5608(3) 0.0254(12) Uani 1 1 d . . .
H19A H 0.8198 -0.0119 0.5511 0.030 Uiso 1 1 calc R . .
C20 C 0.6517(7) 0.1826(6) 0.5688(3) 0.0251(12) Uani 1 1 d . . .
H20A H 0.5678 0.1607 0.5657 0.030 Uiso 1 1 calc R . .
C21 C 0.6254(6) 0.3192(6) 0.5818(3) 0.0189(11) Uani 1 1 d . . .
C22 C 0.4688(6) 0.4353(6) 0.5877(3) 0.0217(11) Uani 1 1 d . . .
C23 C 0.3431(7) 0.4278(7) 0.5637(3) 0.0300(14) Uani 1 1 d . . .
H23A H 0.3547 0.3457 0.5442 0.036 Uiso 1 1 calc R . .
C24 C 0.2007(7) 0.5418(8) 0.5685(3) 0.0358(15) Uani 1 1 d . . .
H24A H 0.1133 0.5380 0.5531 0.043 Uiso 1 1 calc R . .
C25 C 0.1872(7) 0.6606(7) 0.5959(3) 0.0297(13) Uani 1 1 d . . .
H25A H 0.0913 0.7411 0.5985 0.036 Uiso 1 1 calc R . .
C26 C 0.3170(7) 0.6600(7) 0.6198(3) 0.0311(14) Uani 1 1 d . . .
H26A H 0.3080 0.7413 0.6392 0.037 Uiso 1 1 calc R . .
N1S N 0.1057(9) 0.3740(6) 0.9323(3) 0.0519(18) Uani 1 1 d . . .
C1S C 0.2610(9) 0.2979(7) 0.9082(3) 0.0421(18) Uani 1 1 d . . .
H1SA H 0.2848 0.2391 0.8718 0.051 Uiso 1 1 calc R . .
C2S C 0.3770(9) 0.3105(7) 0.9382(3) 0.0412(17) Uani 1 1 d . . .
H2SA H 0.4807 0.2650 0.9215 0.049 Uiso 1 1 calc R . .
C3S C 0.3369(10) 0.3913(8) 0.9931(3) 0.0460(19) Uani 1 1 d . . .
H3SA H 0.4163 0.3981 1.0146 0.055 Uiso 1 1 calc R . .
C4S C 0.1960(7) 0.4591(6) 1.0173(3) 0.0244(12) Uani 1 1 d . . .
H4SA H 0.1758 0.5108 1.0562 0.029 Uiso 1 1 calc R . .
C5S C 0.0798(8) 0.4560(6) 0.9873(3) 0.0312(14) Uani 1 1 d . . .
O1S O 0.6386(5) 0.8474(5) 0.5675(2) 0.0263(9) Uani 1 1 d . . .
H1X H 0.673(13) 0.850(12) 0.521(6) 0.11(4) Uiso 1 1 d . . .
H1Y H 0.558(9) 0.893(8) 0.573(4) 0.03(2) Uiso 1 1 d . . .
O2S O 0.7269(4) 0.1832(4) 0.7577(2) 0.0264(9) Uani 1 1 d . . .
O3A O 0.8182(14) 0.2081(10) 0.8818(5) 0.034(2) Uani 0.541(13) 1 d P A 1
O4A O 0.0782(12) 0.8951(12) 0.0142(5) 0.055(3) Uani 0.541(13) 1 d P A 1
O3B O 0.7225(16) 0.2613(12) 0.8862(6) 0.032(3) Uani 0.459(13) 1 d P A 2
O4B O 0.714(2) 0.238(2) 0.0193(9) 0.103(7) Uani 0.459(13) 1 d P A 2

loop_
_atom_site_aniso_label
_atom_site_aniso_U_11
_atom_site_aniso_U_22
_atom_site_aniso_U_33
_atom_site_aniso_U_23
_atom_site_aniso_U_13
_atom_site_aniso_U_12
Er1 0.00978(12) 0.00831(12) 0.01645(13) -0.00335(8) -0.00246(8) -0.00195(9)
Fe1 0.0092(3) 0.0084(3) 0.0187(4) -0.0038(3) -0.0017(3) -0.0015(3)
O1 0.0181(19) 0.0186(19) 0.0199(19) -0.0029(15) -0.0036(15) -0.0117(16)
O2 0.026(2) 0.0163(19) 0.023(2) -0.0065(15) -0.0022(16) -0.0092(17)
O3 0.0181(19) 0.0126(18) 0.028(2) 0.0014(15) -0.0075(16) -0.0059(15)
O4 0.045(3) 0.034(2) 0.019(2) -0.0020(17) -0.0036(18) -0.029(2)
N1 0.027(3) 0.022(2) 0.016(2) -0.0037(18) -0.0050(19) -0.011(2)
N2 0.013(2) 0.013(2) 0.022(2) 0.0024(17) -0.0051(17) -0.0060(18)
N3 0.013(2) 0.013(2) 0.023(2) -0.0046(17) -0.0033(17) -0.0033(18)
N4 0.023(3) 0.033(3) 0.025(3) -0.002(2) 0.000(2) -0.011(2)
N5 0.016(2) 0.018(2) 0.032(3) -0.0030(19) -0.0029(19) -0.006(2)
N6 0.038(3) 0.046(3) 0.027(3) -0.007(2) 0.002(2) -0.021(3)
N7 0.022(3) 0.025(3) 0.054(4) -0.013(2) -0.003(2) -0.010(2)
N8 0.011(2) 0.009(2) 0.026(2) -0.0071(17) -0.0023(17) 0.0018(18)
N9 0.016(2) 0.020(2) 0.019(2) -0.0065(18) -0.0027(18) -0.0061(19)
N10 0.019(2) 0.017(2) 0.031(3) -0.010(2) -0.006(2) -0.0004(19)
C1 0.025(3) 0.018(3) 0.024(3) -0.004(2) -0.006(2) -0.001(2)
C2 0.040(4) 0.024(3) 0.022(3) -0.007(2) 0.004(3) -0.007(3)
C3 0.056(4) 0.035(4) 0.029(3) -0.019(3) 0.008(3) -0.025(3)
C4 0.045(4) 0.040(4) 0.030(3) -0.012(3) 0.000(3) -0.031(3)
C5 0.024(3) 0.010(2) 0.022(3) 0.001(2) -0.006(2) -0.004(2)
C6 0.024(3) 0.013(2) 0.022(3) 0.005(2) -0.009(2) -0.012(2)
C7 0.031(3) 0.027(3) 0.034(3) 0.001(3) -0.012(3) -0.019(3)
C8 0.025(3) 0.033(3) 0.038(4) 0.005(3) -0.011(3) -0.018(3)
C9 0.016(3) 0.028(3) 0.035(3) 0.005(3) -0.003(2) -0.010(2)
C10 0.019(3) 0.018(3) 0.022(3) 0.000(2) -0.004(2) -0.008(2)
C11 0.011(2) 0.014(3) 0.023(3) -0.006(2) -0.002(2) -0.005(2)
C12 0.011(2) 0.013(2) 0.025(3) -0.003(2) -0.002(2) -0.002(2)
C13 0.013(2) 0.007(2) 0.018(3) -0.0023(18) -0.0029(19) 0.001(2)
C14 0.017(3) 0.018(3) 0.025(3) -0.004(2) -0.004(2) -0.005(2)
C15 0.015(3) 0.010(2) 0.028(3) -0.008(2) -0.002(2) 0.000(2)
C16 0.018(3) 0.015(3) 0.015(2) -0.0025(19) -0.0027(19) -0.009(2)
C17 0.020(3) 0.027(3) 0.018(3) -0.006(2) -0.002(2) -0.009(2)
C18 0.018(3) 0.019(3) 0.024(3) -0.008(2) 0.000(2) 0.001(2)
C19 0.027(3) 0.010(2) 0.034(3) -0.007(2) -0.003(2) -0.001(2)
C20 0.023(3) 0.025(3) 0.030(3) -0.004(2) -0.004(2) -0.012(2)
C21 0.023(3) 0.018(3) 0.015(3) -0.004(2) -0.005(2) -0.007(2)
C22 0.022(3) 0.022(3) 0.022(3) -0.001(2) -0.004(2) -0.009(2)
C23 0.025(3) 0.033(3) 0.036(3) -0.007(3) -0.012(3) -0.014(3)
C24 0.025(3) 0.052(4) 0.035(4) 0.000(3) -0.010(3) -0.020(3)
C25 0.019(3) 0.036(4) 0.026(3) -0.006(3) -0.001(2) -0.004(3)
C26 0.027(3) 0.027(3) 0.036(3) -0.009(3) -0.005(3) -0.006(3)
N1S 0.089(5) 0.024(3) 0.037(3) -0.005(3) -0.007(3) -0.017(3)
C1S 0.073(5) 0.022(3) 0.024(3) -0.002(3) -0.010(3) -0.012(3)
C2S 0.055(4) 0.022(3) 0.030(4) 0.001(3) 0.002(3) -0.003(3)
C3S 0.079(6) 0.046(4) 0.027(4) 0.006(3) -0.013(4) -0.040(4)
C4S 0.044(4) 0.025(3) 0.010(3) -0.004(2) -0.003(2) -0.019(3)
C5S 0.059(4) 0.019(3) 0.019(3) 0.002(2) -0.009(3) -0.019(3)
O1S 0.021(2) 0.026(2) 0.027(2) 0.0008(18) -0.0043(18) -0.007(2)
O2S 0.019(2) 0.018(2) 0.045(3) -0.0054(17) -0.0049(18) -0.0092(17)
O3A 0.043(7) 0.020(5) 0.040(5) -0.004(4) 0.000(5) -0.014(5)
O4A 0.064(7) 0.075(8) 0.033(5) 0.002(5) -0.004(5) -0.037(6)
O3B 0.037(7) 0.020(6) 0.040(6) 0.005(4) -0.013(5) -0.013(5)
O4B 0.102(14) 0.106(15) 0.072(12) -0.003(10) -0.018(9) -0.016(11)

loop_
_atom_type_symbol
_atom_type_description
_atom_type_scat_dispersion_real
_atom_type_scat_dispersion_imag
_atom_type_scat_source
C C 0.0033 0.0016 'International Tables Vol C Tables 4.2.6.8 and 6.1.1.4'
H H 0.0000 0.0000 'International Tables Vol C Tables 4.2.6.8 and 6.1.1.4'
N N 0.0061 0.0033 'International Tables Vol C Tables 4.2.6.8 and 6.1.1.4'
O O 0.0106 0.0060 'International Tables Vol C Tables 4.2.6.8 and 6.1.1.4'
Fe Fe 0.3463 0.8444 'International Tables Vol C Tables 4.2.6.8 and 6.1.1.4'
Er Er -0.2586 4.9576 'International Tables Vol C Tables 4.2.6.8 and 6.1.1.4'

loop_
_geom_angle_atom_site_label_1
_geom_angle_atom_site_label_2
_geom_angle_atom_site_label_3
_geom_angle
_geom_angle_site_symmetry_1
_geom_angle_site_symmetry_3
O4 Er1 O1 74.25(13) . .
O4 Er1 O2 144.79(13) . .
O1 Er1 O2 74.11(13) . .
O4 Er1 O3 144.44(13) . .
O1 Er1 O3 135.92(13) . .
O2 Er1 O3 70.77(13) . .
O4 Er1 N8 101.82(15) . .
O1 Er1 N8 72.57(14) . .
O2 Er1 N8 82.99(14) . .
O3 Er1 N8 77.45(13) . .
O4 Er1 N3 79.79(15) . .
O1 Er1 N3 74.69(14) . .
O2 Er1 N3 77.33(14) . .
O3 Er1 N3 121.03(14) . .
N8 Er1 N3 145.31(14) . .
O4 Er1 N2 86.72(14) . .
O1 Er1 N2 148.49(13) . .
O2 Er1 N2 113.58(14) . .
O3 Er1 N2 72.20(13) . .
N8 Er1 N2 137.11(14) . .
N3 Er1 N2 77.41(14) . .
O4 Er1 N1 70.06(14) . .
O1 Er1 N1 127.32(14) . .
O2 Er1 N1 143.85(14) . .
O3 Er1 N1 75.11(14) . .
N8 Er1 N1 78.25(15) . .
N3 Er1 N1 132.43(14) . .
N2 Er1 N1 65.25(15) . .
C16 Fe1 C15 85.1(2) . .
C16 Fe1 C14 91.4(2) . .
C15 Fe1 C14 91.2(2) . .
C16 Fe1 C11 174.4(2) . .
C15 Fe1 C11 89.3(2) . .
C14 Fe1 C11 88.6(2) . .
C16 Fe1 C12 87.4(2) . .
C15 Fe1 C12 87.8(2) . .
C14 Fe1 C12 178.5(2) . .
C11 Fe1 C12 92.4(2) . .
C16 Fe1 C13 94.0(2) . .
C15 Fe1 C13 179.0(2) . .
C14 Fe1 C13 88.6(2) . .
C11 Fe1 C13 91.6(2) . .
C12 Fe1 C13 92.4(2) . .
Er1 O1 H1A 113(3) . .
Er1 O1 H1B 108(4) . .
H1A O1 H1B 119(5) . .
Er1 O2 H2A 117(4) . .
Er1 O2 H2B 112(3) . .
H2A O2 H2B 113(5) . .
C1 N1 C5 118.2(5) . .
C1 N1 Er1 122.4(4) . .
C5 N1 Er1 119.4(4) . .
C10 N2 C6 117.3(4) . .
C10 N2 Er1 121.2(3) . .
C6 N2 Er1 121.5(3) . .
C11 N3 Er1 175.9(4) . .
C16 N8 Er1 165.6(4) 1_465 .
C21 N9 C17 117.7(5) . .
C22 N10 C26 118.5(5) . .
N1 C1 C2 124.8(6) . .
N1 C1 H1C 117.6 . .
C2 C1 H1C 117.6 . .
C3 C2 C1 116.9(6) . .
C3 C2 H2C 121.6 . .
C1 C2 H2C 121.6 . .
C4 C3 C2 119.3(6) . .
C4 C3 H3C 120.3 . .
C2 C3 H3C 120.3 . .
C3 C4 C5 120.9(6) . .
C3 C4 H4C 119.6 . .
C5 C4 H4C 119.6 . .
N1 C5 C4 119.8(5) . .
N1 C5 C6 117.5(5) . .
C4 C5 C6 122.7(5) . .
N2 C6 C7 122.4(5) . .
N2 C6 C5 116.3(4) . .
C7 C6 C5 121.2(5) . .
C8 C7 C6 119.0(6) . .
C8 C7 H7A 120.5 . .
C6 C7 H7A 120.5 . .
C9 C8 C7 118.9(5) . .
C9 C8 H8A 120.6 . .
C7 C8 H8A 120.6 . .
C8 C9 C10 118.5(6) . .
C8 C9 H9A 120.7 . .
C10 C9 H9A 120.7 . .
N2 C10 C9 123.9(5) . .
N2 C10 H10A 118.1 . .
C9 C10 H10A 118.1 . .
N3 C11 Fe1 175.4(4) . .
N4 C12 Fe1 175.9(5) . .
N5 C13 Fe1 178.0(5) . .
N6 C14 Fe1 178.3(5) . .
N7 C15 Fe1 177.1(5) . .
N8 C16 Fe1 172.6(4) 1_645 .
C18 C17 N9 122.9(5) . .
C18 C17 H17A 118.6 . .
N9 C17 H17A 118.6 . .
C17 C18 C19 120.2(5) . .
C17 C18 H18A 119.9 . .
C19 C18 H18A 119.9 . .
C18 C19 C20 118.4(5) . .
C18 C19 H19A 120.8 . .
C20 C19 H19A 120.8 . .
C19 C20 C21 119.6(5) . .
C19 C20 H20A 120.2 . .
C21 C20 H20A 120.2 . .
N9 C21 C20 121.1(5) . .
N9 C21 C22 116.8(5) . .
C20 C21 C22 122.2(5) . .
N10 C22 C23 121.9(5) . .
N10 C22 C21 116.2(5) . .
C23 C22 C21 121.9(5) . .
C24 C23 C22 119.1(6) . .
C24 C23 H23A 120.4 . .
C22 C23 H23A 120.4 . .
C25 C24 C23 119.3(6) . .
C25 C24 H24A 120.3 . .
C23 C24 H24A 120.3 . .
C24 C25 C26 118.4(6) . .
C24 C25 H25A 120.8 . .
C26 C25 H25A 120.8 . .
N10 C26 C25 122.6(6) . .
N10 C26 H26A 118.7 . .
C25 C26 H26A 118.7 . .
C5S N1S C1S 117.0(7) . .
C2S C1S N1S 119.5(6) . .
C2S C1S H1SA 120.3 . .
N1S C1S H1SA 120.3 . .
C3S C2S C1S 117.8(7) . .
C3S C2S H2SA 121.1 . .
C1S C2S H2SA 121.1 . .
C4S C3S C2S 123.8(7) . .
C4S C3S H3SA 118.1 . .
C2S C3S H3SA 118.1 . .
C3S C4S C5S 120.1(6) . .
C3S C4S H4SA 119.9 . .
C5S C4S H4SA 119.9 . .
C4S C5S N1S 121.6(6) . .
C4S C5S C5S 118.5(7) . 2_567
N1S C5S C5S 119.9(7) . 2_567

loop_
_geom_bond_atom_site_label_1
_geom_bond_atom_site_label_2
_geom_bond_distance
_geom_bond_site_symmetry_2
Er1 O4 2.312(4) .
Er1 O1 2.347(3) .
Er1 O2 2.368(4) .
Er1 O3 2.378(3) .
Er1 N8 2.418(4) .
Er1 N3 2.440(4) .
Er1 N2 2.489(4) .
Er1 N1 2.525(4) .
Fe1 C16 1.934(5) .
Fe1 C15 1.938(6) .
Fe1 C14 1.943(6) .
Fe1 C11 1.945(5) .
Fe1 C12 1.948(5) .
Fe1 C13 1.950(5) .
O1 H1A 1.06(7) .
O1 H1B 0.95(7) .
O2 H2A 0.94(7) .
O2 H2B 1.17(7) .
N1 C1 1.316(7) .
N1 C5 1.354(7) .
N2 C10 1.334(7) .
N2 C6 1.351(7) .
N3 C11 1.163(7) .
N4 C12 1.151(7) .
N5 C13 1.158(7) .
N6 C14 1.163(7) .
N7 C15 1.150(7) .
N8 C16 1.161(7) 1_465
N9 C21 1.349(7) .
N9 C17 1.360(7) .
N10 C22 1.334(7) .
N10 C26 1.352(7) .
C1 C2 1.398(8) .
C1 H1C 0.9500 .
C2 C3 1.381(10) .
C2 H2C 0.9500 .
C3 C4 1.353(10) .
C3 H3C 0.9500 .
C4 C5 1.408(8) .
C4 H4C 0.9500 .
C5 C6 1.479(8) .
C6 C7 1.400(7) .
C7 C8 1.387(9) .
C7 H7A 0.9500 .
C8 C9 1.379(9) .
C8 H8A 0.9500 .
C9 C10 1.394(8) .
C9 H9A 0.9500 .
C10 H10A 0.9500 .
C16 N8 1.161(7) 1_645
C17 C18 1.356(8) .
C17 H17A 0.9500 .
C18 C19 1.367(8) .
C18 H18A 0.9500 .
C19 C20 1.378(8) .
C19 H19A 0.9500 .
C20 C21 1.405(8) .
C20 H20A 0.9500 .
C21 C22 1.483(8) .
C22 C23 1.393(8) .
C23 C24 1.385(9) .
C23 H23A 0.9500 .
C24 C25 1.377(9) .
C24 H24A 0.9500 .
C25 C26 1.389(9) .
C25 H25A 0.9500 .
C26 H26A 0.9500 .
N1S C5S 1.404(8) .
N1S C1S 1.427(10) .
C1S C2S 1.389(11) .
C1S H1SA 0.9500 .
C2S C3S 1.379(10) .
C2S H2SA 0.9500 .
C3S C4S 1.307(10) .
C3S H3SA 0.9500 .
C4S C5S 1.343(9) .
C4S H4SA 0.9500 .
C5S C5S 1.489(14) 2_567
O1S H1Y 0.73(8) .

loop_
_geom_hbond_atom_site_label_D
_geom_hbond_atom_site_label_H
_geom_hbond_atom_site_label_A
_geom_hbond_distance_DH
_geom_hbond_distance_HA
_geom_hbond_distance_DA
_geom_hbond_angle_DHA
_geom_hbond_site_symmetry_A
O1 H1A O2S 1.06(7) 1.83(6) 2.735(5) 141(5) .
O1 H1B N10 0.95(7) 2.01(7) 2.872(6) 151(6) .
O2 H2A N9 0.94(7) 1.85(7) 2.767(6) 167(6) .
O2 H2B O1S 1.17(7) 1.70(7) 2.783(6) 151(5) .
O1S H1Y N4 0.73(8) 2.40(8) 3.117(7) 168(8) 1_465

loop_
_geom_torsion_atom_site_label_1
_geom_torsion_atom_site_label_2
_geom_torsion_atom_site_label_3
_geom_torsion_atom_site_label_4
_geom_torsion
_geom_torsion_site_symmetry_4
O4 Er1 N1 C1 -81.3(4) .
O1 Er1 N1 C1 -31.1(5) .
O2 Er1 N1 C1 86.3(5) .
O3 Er1 N1 C1 106.0(4) .
N8 Er1 N1 C1 26.0(4) .
N3 Er1 N1 C1 -135.4(4) .
N2 Er1 N1 C1 -177.1(5) .
O4 Er1 N1 C5 97.6(4) .
O1 Er1 N1 C5 147.8(3) .
O2 Er1 N1 C5 -94.8(4) .
O3 Er1 N1 C5 -75.1(4) .
N8 Er1 N1 C5 -155.1(4) .
N3 Er1 N1 C5 43.6(5) .
N2 Er1 N1 C5 1.9(4) .
O4 Er1 N2 C10 111.0(4) .
O1 Er1 N2 C10 58.8(5) .
O2 Er1 N2 C10 -39.2(4) .
O3 Er1 N2 C10 -98.1(4) .
N8 Er1 N2 C10 -145.2(4) .
N3 Er1 N2 C10 30.7(4) .
N1 Er1 N2 C10 -179.5(4) .
O4 Er1 N2 C6 -71.9(4) .
O1 Er1 N2 C6 -124.1(4) .
O2 Er1 N2 C6 137.9(4) .
O3 Er1 N2 C6 79.0(4) .
N8 Er1 N2 C6 31.9(5) .
N3 Er1 N2 C6 -152.2(4) .
N1 Er1 N2 C6 -2.4(3) .
O4 Er1 N3 C11 -46(6) .
O1 Er1 N3 C11 -122(6) .
O2 Er1 N3 C11 161(6) .
O3 Er1 N3 C11 103(6) .
N8 Er1 N3 C11 -142(6) .
N2 Er1 N3 C11 43(6) .
N1 Er1 N3 C11 5(6) .
O4 Er1 N8 C16 86.9(17) 1_465
O1 Er1 N8 C16 156.0(17) 1_465
O2 Er1 N8 C16 -128.5(17) 1_465
O3 Er1 N8 C16 -56.7(16) 1_465
N3 Er1 N8 C16 176.0(15) 1_465
N2 Er1 N8 C16 -11.1(17) 1_465
N1 Er1 N8 C16 20.4(16) 1_465
C5 N1 C1 C2 2.2(8) .
Er1 N1 C1 C2 -178.8(4) .
N1 C1 C2 C3 -1.6(9) .
C1 C2 C3 C4 1.6(9) .
C2 C3 C4 C5 -2.4(10) .
C1 N1 C5 C4 -2.8(8) .
Er1 N1 C5 C4 178.2(4) .
C1 N1 C5 C6 177.7(5) .
Er1 N1 C5 C6 -1.3(6) .
C3 C4 C5 N1 3.0(9) .
C3 C4 C5 C6 -177.5(6) .
C10 N2 C6 C7 -0.6(7) .
Er1 N2 C6 C7 -177.8(4) .
C10 N2 C6 C5 179.9(4) .
Er1 N2 C6 C5 2.7(6) .
N1 C5 C6 N2 -0.9(7) .
C4 C5 C6 N2 179.6(5) .
N1 C5 C6 C7 179.7(5) .
C4 C5 C6 C7 0.1(8) .
N2 C6 C7 C8 0.5(8) .
C5 C6 C7 C8 179.9(5) .
C6 C7 C8 C9 -0.5(9) .
C7 C8 C9 C10 0.7(9) .
C6 N2 C10 C9 0.9(7) .
Er1 N2 C10 C9 178.1(4) .
C8 C9 C10 N2 -0.9(8) .
Er1 N3 C11 Fe1 -41(11) .
C16 Fe1 C11 N3 -14(8) .
C15 Fe1 C11 N3 -14(6) .
C14 Fe1 C11 N3 77(6) .
C12 Fe1 C11 N3 -102(6) .
C13 Fe1 C11 N3 165(6) .
C16 Fe1 C12 N4 -35(7) .
C15 Fe1 C12 N4 50(7) .
C14 Fe1 C12 N4 3(14) .
C11 Fe1 C12 N4 139(7) .
C13 Fe1 C12 N4 -129(7) .
C16 Fe1 C13 N5 145(14) .
C15 Fe1 C13 N5 128(15) .
C14 Fe1 C13 N5 53(14) .
C11 Fe1 C13 N5 -35(14) .
C12 Fe1 C13 N5 -128(14) .
C16 Fe1 C14 N6 -145(17) .
C15 Fe1 C14 N6 130(17) .
C11 Fe1 C14 N6 41(17) .
C12 Fe1 C14 N6 177(100) .
C13 Fe1 C14 N6 -51(17) .
C16 Fe1 C15 N7 22(11) .
C14 Fe1 C15 N7 114(11) .
C11 Fe1 C15 N7 -158(11) .
C12 Fe1 C15 N7 -65(11) .
C13 Fe1 C15 N7 39(22) .
C15 Fe1 C16 N8 6(4) 1_645
C14 Fe1 C16 N8 -85(4) 1_645
C11 Fe1 C16 N8 5(5) 1_645
C12 Fe1 C16 N8 94(4) 1_645
C13 Fe1 C16 N8 -174(4) 1_645
C21 N9 C17 C18 0.1(8) .
N9 C17 C18 C19 -1.2(9) .
C17 C18 C19 C20 0.4(9) .
C18 C19 C20 C21 1.4(9) .
C17 N9 C21 C20 1.7(8) .
C17 N9 C21 C22 -177.9(5) .
C19 C20 C21 N9 -2.4(8) .
C19 C20 C21 C22 177.1(5) .
C26 N10 C22 C23 -2.3(9) .
C26 N10 C22 C21 176.6(5) .
N9 C21 C22 N10 -16.5(7) .
C20 C21 C22 N10 163.9(5) .
N9 C21 C22 C23 162.3(5) .
C20 C21 C22 C23 -17.3(8) .
N10 C22 C23 C24 1.1(9) .
C21 C22 C23 C24 -177.7(6) .
C22 C23 C24 C25 1.1(10) .
C23 C24 C25 C26 -2.0(10) .
C22 N10 C26 C25 1.3(9) .
C24 C25 C26 N10 0.8(10) .
C5S N1S C1S C2S -1.5(9) .
N1S C1S C2S C3S 3.4(10) .
C1S C2S C3S C4S -1.7(10) .
C2S C3S C4S C5S -2.0(10) .
C3S C4S C5S N1S 3.9(9) .
C3S C4S C5S C5S -175.0(7) 2_567
C1S N1S C5S C4S -2.2(9) .
C1S N1S C5S C5S 176.8(6) 2_567
